data_7120762
loop_
_publ_author_name
'Hardy, Emily Elizabeth'
'Wyss, Kevin M.'
'Gorden, John D.'
'Ariyarathna, Isuru R.'
'Miliordos, Evangelos'
'Gorden, Anne E. V.'

_publ_section_title
;
 Th(IV) and Ce(IV) Napthylsalophen Sandwich Complexes: Characterization of
 Unusual Thorium Fluorescence in Solution and Solid-state
;
_journal_name_full 'Chem. Commun.'
_journal_paper_doi 10.1039/C7CC06868A
_journal_year 2017
_chemical_formula_moiety 'C56 H36 N4 O4 Th, C7 H8, C3.5 H3.5'
_chemical_formula_sum 'C66.5 H47.5 N4 O4 Th'
_chemical_formula_weight 1198.68
_space_group_crystal_system triclinic
_space_group_IT_number 2
_space_group_name_Hall '-P 1'
_space_group_name_H-M_alt 'P -1'
_symmetry_Int_Tables_number 2
_symmetry_space_group_name_Hall '-P 1'
_symmetry_space_group_name_H-M 'P -1'
_atom_sites_solution_primary direct
_audit_creation_date 2017-05-05
_audit_creation_method
;
Olex2 1.2
(compiled 2016.11.07 svn.r3352 for OlexSys, GUI svn.r5261)
;
_audit_update_record
;
2017-05-05 deposited with the CCDC.
2017-10-11 downloaded from the CCDC.
;
_cell_angle_alpha 106.2207(11)
_cell_angle_beta 90.8257(11)
_cell_angle_gamma 94.1515(11)
_cell_formula_units_Z 2
_cell_length_a 11.4987(3)
_cell_length_b 14.3617(4)
_cell_length_c 16.2769(5)
_cell_measurement_reflns_used 9877
_cell_measurement_temperature 180.45
_cell_measurement_theta_max 21.022
_cell_measurement_theta_min 2.166
_cell_volume 2572.52(13)
_computing_cell_refinement 'SAINT v8.34A (Bruker, 2013)'
_computing_data_reduction 'SAINT v8.34A (Bruker, 2013)'
_computing_molecular_graphics 'Olex2 (Dolomanov et al., 2009)'
_computing_publication_material 'Olex2 (Dolomanov et al., 2009)'
_computing_structure_refinement 'olex2.refine (Bourhis et al., 2015)'
_computing_structure_solution 'ShelXS (Sheldrick, 2008)'
_diffrn_ambient_temperature 180.45
_diffrn_measured_fraction_theta_full 0.9956
_diffrn_measured_fraction_theta_max 0.9953
_diffrn_measurement_device_type 'Bruker APEX CCD'
_diffrn_measurement_method '\f and \w scans'
_diffrn_radiation_type 'Mo K\a'
_diffrn_radiation_wavelength 0.71073
_diffrn_reflns_av_R_equivalents 0.0583
_diffrn_reflns_av_unetI/netI 0.0592
_diffrn_reflns_limit_h_max 14
_diffrn_reflns_limit_h_min -14
_diffrn_reflns_limit_k_max 17
_diffrn_reflns_limit_k_min -17
_diffrn_reflns_limit_l_max 20
_diffrn_reflns_limit_l_min -20
_diffrn_reflns_number 59819
_diffrn_reflns_theta_full 26.0000
_diffrn_reflns_theta_max 26.02
_diffrn_reflns_theta_min 1.30
_diffrn_standards_number 0
_exptl_absorpt_coefficient_mu 2.955
_exptl_absorpt_correction_T_max 0.7454
_exptl_absorpt_correction_T_min 0.5672
_exptl_absorpt_correction_type multi-scan
_exptl_absorpt_process_details
;
SADABS-2014/2 (Bruker,2014/2) was used for absorption correction.
wR2(int) was 0.0999 before and 0.0458 after correction.
The Ratio of minimum to maximum transmission is 0.7609.
The \l/2 correction factor is 0.00150.
;
_exptl_crystal_colour 'clear yellow'
_exptl_crystal_colour_lustre clear
_exptl_crystal_colour_primary yellow
_exptl_crystal_density_diffrn 1.5474
_exptl_crystal_description fragment
_exptl_crystal_F_000 1180.2268
_exptl_crystal_recrystallization_method 'layered diffusion of hexanes into a saturated toluene solution'
_exptl_crystal_size_max 0.18
_exptl_crystal_size_mid 0.12
_exptl_crystal_size_min 0.08
_refine_diff_density_max 1.5980
_refine_diff_density_min -1.7340
_refine_diff_density_rms 0.1940
_refine_ls_d_res_high 0.8100
_refine_ls_d_res_low 15.6187
_refine_ls_goodness_of_fit_ref 1.0413
_refine_ls_hydrogen_treatment mixed
_refine_ls_matrix_type full
_refine_ls_number_constraints 94
_refine_ls_number_parameters 686
_refine_ls_number_reflns 10098
_refine_ls_number_restraints 0
_refine_ls_restrained_S_all 1.0413
_refine_ls_R_factor_all 0.0454
_refine_ls_R_factor_gt 0.0305
_refine_ls_shift/su_max 0.0001
_refine_ls_shift/su_mean 0.0000
_refine_ls_structure_factor_coef Fsqd
_refine_ls_weighting_details 'w=1/[\s^2^(Fo^2^)+(0.0278P)^2^] where P=(Fo^2^+2Fc^2^)/3'
_refine_ls_weighting_scheme calc
_refine_ls_wR_factor_gt 0.0547
_refine_ls_wR_factor_ref 0.0582
_reflns_Friedel_coverage 0.0
_reflns_limit_h_max 14
_reflns_limit_h_min -14
_reflns_limit_k_max 16
_reflns_limit_k_min -17
_reflns_limit_l_max 20
_reflns_limit_l_min 0
_reflns_number_gt 8478
_reflns_number_total 10098
_reflns_threshold_expression I>=2u(I)
_cod_data_source_file c7cc06868a2.cif
_cod_data_source_block Emily100316_ThL2
_cod_database_code 7120762
_olex2_refinement_description
;
1. Fixed Uiso
 At 1.2 times of:
  All C(H) groups
 At 1.5 times of:
  All C(H,H,H) groups
2. Others
 Fixed Sof: C67S(0.5) H67a(0.5) H67b(0.5) H67c(0.5)
3.a Aromatic/amide H refined with riding coordinates:
 C44(H44), C43(H43), C42(H42), C41(H41), C2(H2), C3(H3), C55(H55), C54(H54),
 C31(H31), C30(H30), C27(H27), C26(H26), C16(H16), C15(H15), C14(H14), C13(H13),
  C8(H8), C7(H7), C6(H6), C5(H5), C52(H52), C51(H51), C50(H50), C49(H49),
 C36(H36), C35(H35), C34(H34), C33(H33), C21(H21), C22(H22), C23(H23), C24(H24),
  C61S(H61S), C60S(H60S), C59S(H59S), C58S(H58S), C57S(H57S), C11(H11),
 C18(H18), C39(H39), C46(H46), C66S(H66S), C65S(H65S)
3.b Idealised Me refined as rotating group:
 C63S(H63a,H63b,H63c), C67S(H67a,H67b,H67c)
;
_olex2_exptl_crystal_mounting_method 'suitable crystal was mounted on a glass fibre using paratone-n oil'
_olex2_submission_special_instructions 'No special instructions were received'

loop_
_space_group_symop_id
_space_group_symop_operation_xyz
1 x,y,z
2 -x,-y,-z

loop_
_atom_site_label
_atom_site_type_symbol
_atom_site_fract_x
_atom_site_fract_y
_atom_site_fract_z
_atom_site_U_iso_or_equiv
_atom_site_adp_type
_atom_site_occupancy
_atom_site_refinement_flags_posn
Th1 Th 0.510588(10) 0.504805(9) 0.255887(7) 0.01807(5) Uani 1.000000 .
O3 O 0.52075(18) 0.58089(16) 0.39926(13) 0.0224(5) Uani 1.000000 .
O1 O 0.43786(17) 0.53812(16) 0.13873(13) 0.0209(5) Uani 1.000000 .
N3 N 0.5399(2) 0.69507(19) 0.29050(16) 0.0179(6) Uani 1.000000 .
N2 N 0.3517(2) 0.40847(19) 0.31930(16) 0.0180(6) Uani 1.000000 .
N4 N 0.6929(2) 0.58136(19) 0.19507(16) 0.0183(6) Uani 1.000000 .
O4 O 0.68032(18) 0.44306(17) 0.28323(14) 0.0275(6) Uani 1.000000 .
N1 N 0.3016(2) 0.57098(19) 0.28091(16) 0.0177(6) Uani 1.000000 .
O2 O 0.47548(19) 0.34392(17) 0.17370(14) 0.0286(6) Uani 1.000000 .
C45 C 0.6693(3) 0.6680(2) 0.1726(2) 0.0202(8) Uani 1.000000 .
C40 C 0.5889(3) 0.7270(2) 0.2228(2) 0.0186(8) Uani 1.000000 .
C19 C 0.3774(3) 0.2380(2) 0.2444(2) 0.0217(8) Uani 1.000000 .
C11 C 0.2412(3) 0.6116(2) 0.2344(2) 0.0194(8) Uani 1.000000 .
C53 C 1.0055(3) 0.3642(2) 0.1944(2) 0.0238(8) Uani 1.000000 .
C28 C 0.4414(3) 0.2559(3) 0.1768(2) 0.0249(8) Uani 1.000000 .
C12 C 0.2495(2) 0.5542(2) 0.35488(19) 0.0168(7) Uani 1.000000 .
C18 C 0.3287(3) 0.3158(2) 0.3054(2) 0.0199(8) Uani 1.000000 .
C9 C 0.1992(3) 0.6884(2) 0.1185(2) 0.0203(8) Uani 1.000000 .
C16 C 0.2409(3) 0.4538(2) 0.4525(2) 0.0238(8) Uani 1.000000 .
C10 C 0.2755(3) 0.6344(2) 0.15619(19) 0.0194(8) Uani 1.000000 .
C17 C 0.2793(3) 0.4717(2) 0.37703(19) 0.0187(8) Uani 1.000000 .
C1 C 0.3714(3) 0.5941(2) 0.11104(19) 0.0179(7) Uani 1.000000 .
C4 C 0.2242(3) 0.7003(2) 0.0368(2) 0.0242(8) Uani 1.000000 .
C48 C 0.9540(3) 0.4378(2) 0.16752(19) 0.0180(7) Uani 1.000000 .
C29 C 0.4823(3) 0.6563(3) 0.4548(2) 0.0213(8) Uani 1.000000 .
C20 C 0.3467(3) 0.1391(2) 0.2472(2) 0.0236(8) Uani 1.000000 .
C39 C 0.5099(3) 0.7608(3) 0.3584(2) 0.0219(8) Uani 1.000000 .
C37 C 0.4189(3) 0.8230(3) 0.4996(2) 0.0246(8) Uani 1.000000 .
C46 C 0.7965(3) 0.5520(2) 0.18172(19) 0.0186(7) Uani 1.000000 .
C41 C 0.5600(3) 0.8106(2) 0.2019(2) 0.0257(8) Uani 1.000000 .
C56 C 0.7838(3) 0.4205(3) 0.2532(2) 0.0231(8) Uani 1.000000 .
C31 C 0.4194(3) 0.7238(3) 0.5995(2) 0.0316(9) Uani 1.000000 .
C49 C 1.0137(3) 0.4750(2) 0.1062(2) 0.0230(8) Uani 1.000000 .
C2 C 0.3944(3) 0.6097(2) 0.0302(2) 0.0247(8) Uani 1.000000 .
C47 C 0.8410(3) 0.4684(2) 0.20006(19) 0.0193(8) Uani 1.000000 .
C30 C 0.4577(3) 0.6480(3) 0.5384(2) 0.0270(9) Uani 1.000000 .
C50 C 1.1195(3) 0.4432(2) 0.0772(2) 0.0252(8) Uani 1.000000 .
C51 C 1.1724(3) 0.3734(3) 0.1068(2) 0.0295(9) Uani 1.000000 .
C32 C 0.3985(3) 0.8129(3) 0.5826(2) 0.0266(9) Uani 1.000000 .
C3 C 0.3240(3) 0.6609(2) -0.0048(2) 0.0280(9) Uani 1.000000 .
C38 C 0.4664(3) 0.7440(2) 0.43609(19) 0.0198(8) Uani 1.000000 .
C13 C 0.1760(3) 0.6166(3) 0.4075(2) 0.0261(8) Uani 1.000000 .
C54 C 0.9444(3) 0.3210(3) 0.2517(2) 0.0307(9) Uani 1.000000 .
C44 C 0.7167(3) 0.6942(2) 0.1042(2) 0.0253(8) Uani 1.000000 .
C8 C 0.0976(3) 0.7291(2) 0.1572(2) 0.0288(9) Uani 1.000000 .
C7 C 0.0269(3) 0.7771(3) 0.1169(3) 0.0354(10) Uani 1.000000 .
C25 C 0.3714(3) 0.0610(3) 0.1763(2) 0.0301(9) Uani 1.000000 .
C27 C 0.4653(3) 0.1748(3) 0.1072(2) 0.0344(9) Uani 1.000000 .
C21 C 0.2952(3) 0.1164(3) 0.3173(2) 0.0340(9) Uani 1.000000 .
C52 C 1.1149(3) 0.3335(3) 0.1631(2) 0.0286(9) Uani 1.000000 .
C35 C 0.3434(3) 0.9827(3) 0.5458(3) 0.0408(10) Uani 1.000000 .
C55 C 0.8382(3) 0.3467(3) 0.2797(2) 0.0276(9) Uani 1.000000 .
C42 C 0.6105(3) 0.8369(3) 0.1343(2) 0.0303(9) Uani 1.000000 .
C26 C 0.4299(3) 0.0826(3) 0.1071(2) 0.0394(10) Uani 1.000000 .
C14 C 0.1342(3) 0.5958(3) 0.4802(2) 0.0330(9) Uani 1.000000 .
C15 C 0.1673(3) 0.5161(3) 0.5028(2) 0.0338(9) Uani 1.000000 .
C43 C 0.6900(3) 0.7786(3) 0.0854(2) 0.0322(9) Uani 1.000000 .
C5 C 0.1492(3) 0.7510(3) -0.0022(2) 0.0332(9) Uani 1.000000 .
C36 C 0.3877(3) 0.9088(3) 0.4832(2) 0.0336(9) Uani 1.000000 .
C24 C 0.3375(3) -0.0351(3) 0.1772(3) 0.0405(11) Uani 1.000000 .
C23 C 0.2846(3) -0.0541(3) 0.2459(3) 0.0438(11) Uani 1.000000 .
C33 C 0.3552(3) 0.8893(3) 0.6459(2) 0.0398(11) Uani 1.000000 .
C6 C 0.0528(3) 0.7867(3) 0.0364(2) 0.0369(10) Uani 1.000000 .
C34 C 0.3285(3) 0.9724(3) 0.6280(3) 0.0449(11) Uani 1.000000 .
C22 C 0.2658(3) 0.0217(3) 0.3162(3) 0.0432(11) Uani 1.000000 .
C62S C 0.9786(4) 0.8331(3) 0.5027(3) 0.0506(12) Uani 1.000000 .
C57S C 0.8832(4) 0.7671(3) 0.4740(3) 0.0650(14) Uani 1.000000 .
C60S C 0.9762(5) 0.8613(4) 0.3642(3) 0.0728(15) Uani 1.000000 .
C61S C 1.0254(4) 0.8778(3) 0.4452(3) 0.0639(14) Uani 1.000000 .
C59S C 0.8807(5) 0.7979(4) 0.3389(3) 0.0761(16) Uani 1.000000 .
C63S C 1.0300(4) 0.8528(4) 0.5916(3) 0.0813(17) Uani 1.000000 .
C58S C 0.8348(4) 0.7486(4) 0.3946(4) 0.0833(18) Uani 1.000000 .
C66S C -0.1170(5) 0.9856(5) 0.9983(7) 0.104(3) Uani 1.000000 .
C64S C 0.0612(8) 0.9770(5) 0.9229(6) 0.103(2) Uani 1.000000 .
C65S C -0.0552(9) 0.9615(4) 0.9202(6) 0.109(3) Uani 1.000000 .
C67S C 0.1188(14) 0.9570(9) 0.8471(8) 0.138(7) Uani 0.500000 .
H44 H 0.7689(3) 0.6534(2) 0.0691(2) 0.0303(10) Uiso 1.000000 R
H43 H 0.7258(3) 0.7965(3) 0.0392(2) 0.0387(11) Uiso 1.000000 R
H42 H 0.5911(3) 0.8946(3) 0.1214(2) 0.0363(10) Uiso 1.000000 R
H41 H 0.5047(3) 0.8500(2) 0.2347(2) 0.0308(10) Uiso 1.000000 R
H2 H 0.4603(3) 0.5836(2) 0.0002(2) 0.0296(10) Uiso 1.000000 R
H3 H 0.3421(3) 0.6707(2) -0.0587(2) 0.0336(10) Uiso 1.000000 R
H55 H 0.7995(3) 0.3156(3) 0.3173(2) 0.0331(10) Uiso 1.000000 R
H54 H 0.9795(3) 0.2726(3) 0.2709(2) 0.0368(11) Uiso 1.000000 R
H31 H 0.4064(3) 0.7169(3) 0.6550(2) 0.0379(11) Uiso 1.000000 R
H30 H 0.4682(3) 0.5886(3) 0.5514(2) 0.0324(10) Uiso 1.000000 R
H27 H 0.5066(3) 0.1855(3) 0.0601(2) 0.0413(11) Uiso 1.000000 R
H26 H 0.4449(3) 0.0305(3) 0.0588(2) 0.0473(12) Uiso 1.000000 R
H16 H 0.2650(3) 0.3996(2) 0.4690(2) 0.0285(10) Uiso 1.000000 R
H15 H 0.1392(3) 0.5036(3) 0.5536(2) 0.0406(11) Uiso 1.000000 R
H14 H 0.0820(3) 0.6371(3) 0.5148(2) 0.0397(11) Uiso 1.000000 R
H13 H 0.1548(3) 0.6731(3) 0.3933(2) 0.0314(10) Uiso 1.000000 R
H8 H 0.0781(3) 0.7230(2) 0.2120(2) 0.0346(10) Uiso 1.000000 R
H7 H -0.0402(3) 0.8041(3) 0.1443(3) 0.0425(12) Uiso 1.000000 R
H6 H 0.0021(3) 0.8185(3) 0.0084(2) 0.0443(12) Uiso 1.000000 R
H5 H 0.1674(3) 0.7600(3) -0.0563(2) 0.0399(11) Uiso 1.000000 R
H52 H 1.1489(3) 0.2842(3) 0.1818(2) 0.0343(11) Uiso 1.000000 R
H51 H 1.2471(3) 0.3540(3) 0.0880(2) 0.0354(11) Uiso 1.000000 R
H50 H 1.1576(3) 0.4693(2) 0.0362(2) 0.0302(10) Uiso 1.000000 R
H49 H 0.9800(3) 0.5225(2) 0.0849(2) 0.0276(10) Uiso 1.000000 R
H36 H 0.3973(3) 0.9164(3) 0.4275(2) 0.0403(11) Uiso 1.000000 R
H35 H 0.3231(3) 1.0402(3) 0.5330(3) 0.0490(12) Uiso 1.000000 R
H34 H 0.2996(3) 1.0236(3) 0.6715(3) 0.0539(14) Uiso 1.000000 R
H33 H 0.3446(3) 0.8828(3) 0.7018(2) 0.0478(13) Uiso 1.000000 R
H21 H 0.2804(3) 0.1674(3) 0.3666(2) 0.0408(11) Uiso 1.000000 R
H22 H 0.2317(3) 0.0083(3) 0.3649(3) 0.0519(13) Uiso 1.000000 R
H23 H 0.2610(3) -0.1192(3) 0.2451(3) 0.0526(13) Uiso 1.000000 R
H24 H 0.3517(3) -0.0876(3) 0.1290(3) 0.0486(13) Uiso 1.000000 R
H61S H 1.0935(4) 0.9212(3) 0.4615(3) 0.0766(16) Uiso 1.000000 R
H60S H 1.0093(5) 0.8944(4) 0.3260(3) 0.0874(18) Uiso 1.000000 R
H59S H 0.8456(5) 0.7873(4) 0.2835(3) 0.0913(19) Uiso 1.000000 R
H58S H 0.7697(4) 0.7021(4) 0.3770(4) 0.100(2) Uiso 1.000000 R
H57S H 0.8503(4) 0.7334(3) 0.5118(3) 0.0780(17) Uiso 1.000000 R
H11 H 0.1658(3) 0.6284(2) 0.2537(2) 0.0233(9) Uiso 1.000000 R
H18 H 0.2717(3) 0.2970(2) 0.3406(2) 0.0239(9) Uiso 1.000000 R
H39 H 0.5175(3) 0.8264(3) 0.3563(2) 0.0263(10) Uiso 1.000000 R
H46 H 0.8491(3) 0.5898(2) 0.15709(19) 0.0223(9) Uiso 1.000000 R
H63a H 0.9753(14) 0.826(2) 0.6265(7) 0.122(3) Uiso 1.000000 GR
H63b H 1.1035(16) 0.822(2) 0.5894(4) 0.122(3) Uiso 1.000000 GR
H63c H 1.045(3) 0.9232(4) 0.6170(9) 0.122(3) Uiso 1.000000 GR
H66S H -0.1997(5) 0.9753(5) 0.9954(7) 0.125(3) Uiso 1.000000 R
H65S H -0.0966(9) 0.9346(4) 0.8670(6) 0.131(3) Uiso 1.000000 R
H67a H 0.183(6) 0.916(7) 0.850(3) 0.207(10) Uiso 0.500000 GR
H67b H 0.064(2) 0.923(7) 0.7998(12) 0.207(10) Uiso 0.500000 GR
H67c H 0.151(8) 1.0180(10) 0.837(4) 0.207(10) Uiso 0.500000 GR

loop_
_atom_site_aniso_label
_atom_site_aniso_U_11
_atom_site_aniso_U_22
_atom_site_aniso_U_33
_atom_site_aniso_U_12
_atom_site_aniso_U_13
_atom_site_aniso_U_23
Th1 0.01728(7) 0.02194(8) 0.01824(7) 0.00551(5) 0.00477(5) 0.00982(5)
O3 0.0266(13) 0.0258(14) 0.0177(12) 0.0054(11) 0.0039(10) 0.0099(11)
O1 0.0193(12) 0.0286(14) 0.0179(12) 0.0086(10) 0.0040(10) 0.0097(11)
N3 0.0149(14) 0.0224(17) 0.0181(15) 0.0039(12) 0.0048(12) 0.0076(13)
N2 0.0175(14) 0.0205(17) 0.0187(15) 0.0041(13) 0.0012(12) 0.0094(13)
N4 0.0178(15) 0.0213(17) 0.0180(15) 0.0058(12) 0.0033(12) 0.0081(13)
O4 0.0210(13) 0.0382(16) 0.0336(14) 0.0152(11) 0.0090(11) 0.0236(12)
N1 0.0168(14) 0.0185(16) 0.0188(15) 0.0029(12) 0.0065(12) 0.0063(13)
O2 0.0365(14) 0.0244(15) 0.0263(13) 0.0036(12) 0.0120(11) 0.0088(12)
C45 0.0185(18) 0.022(2) 0.0222(18) 0.0070(15) 0.0045(15) 0.0087(16)
C40 0.0187(17) 0.0161(19) 0.0204(18) 0.0002(15) 0.0012(15) 0.0044(15)
C19 0.0208(18) 0.021(2) 0.0231(19) 0.0036(15) -0.0037(15) 0.0055(16)
C11 0.0194(18) 0.0157(19) 0.0228(18) 0.0031(15) 0.0028(15) 0.0042(16)
C53 0.0220(19) 0.029(2) 0.0190(18) 0.0052(16) -0.0021(15) 0.0045(16)
C28 0.0252(19) 0.026(2) 0.0211(19) 0.0078(17) 0.0008(16) 0.0021(17)
C12 0.0136(16) 0.0186(19) 0.0183(17) 0.0011(14) 0.0016(14) 0.0056(15)
C18 0.0195(18) 0.025(2) 0.0176(18) 0.0003(16) 0.0012(15) 0.0102(16)
C9 0.0225(18) 0.0140(19) 0.0245(19) -0.0003(15) -0.0052(15) 0.0064(15)
C16 0.0292(19) 0.022(2) 0.0235(19) 0.0036(16) 0.0094(16) 0.0116(16)
C10 0.0200(18) 0.018(2) 0.0199(18) 0.0020(15) -0.0019(15) 0.0058(15)
C17 0.0147(17) 0.021(2) 0.0189(18) 0.0014(15) 0.0049(14) 0.0024(15)
C1 0.0226(18) 0.0157(19) 0.0147(17) -0.0007(15) -0.0025(14) 0.0036(15)
C4 0.030(2) 0.017(2) 0.0248(19) -0.0014(16) -0.0066(16) 0.0066(16)
C48 0.0147(17) 0.0191(19) 0.0178(17) 0.0019(14) 0.0002(14) 0.0013(15)
C29 0.0146(17) 0.032(2) 0.0159(18) -0.0003(16) -0.0005(14) 0.0055(17)
C20 0.0202(18) 0.022(2) 0.029(2) 0.0020(15) -0.0048(16) 0.0082(17)
C39 0.0194(18) 0.019(2) 0.028(2) 0.0028(15) 0.0008(16) 0.0067(17)
C37 0.0169(18) 0.026(2) 0.026(2) -0.0043(16) 0.0020(15) 0.0008(17)
C46 0.0198(18) 0.021(2) 0.0173(17) 0.0026(15) 0.0035(14) 0.0084(15)
C41 0.028(2) 0.025(2) 0.026(2) 0.0083(16) 0.0109(16) 0.0088(17)
C56 0.0180(18) 0.029(2) 0.0236(19) 0.0048(16) -0.0004(15) 0.0084(17)
C31 0.0189(19) 0.058(3) 0.0168(19) 0.0018(18) 0.0027(15) 0.0089(19)
C49 0.0211(18) 0.023(2) 0.0243(19) 0.0034(15) 0.0021(15) 0.0043(16)
C2 0.028(2) 0.025(2) 0.0201(19) 0.0021(16) 0.0037(16) 0.0048(16)
C47 0.0175(17) 0.024(2) 0.0169(17) 0.0059(15) 0.0005(14) 0.0053(15)
C30 0.0210(19) 0.043(3) 0.0212(19) 0.0024(17) -0.0005(16) 0.0161(18)
C50 0.0201(19) 0.027(2) 0.0239(19) -0.0014(16) 0.0053(15) -0.0003(17)
C51 0.0173(18) 0.039(2) 0.026(2) 0.0083(17) 0.0020(16) -0.0030(18)
C32 0.0193(18) 0.036(2) 0.0202(19) -0.0013(17) 0.0041(15) 0.0018(17)
C3 0.040(2) 0.025(2) 0.0204(19) -0.0018(18) -0.0052(17) 0.0107(17)
C38 0.0171(17) 0.026(2) 0.0159(17) -0.0001(15) 0.0029(14) 0.0050(16)
C13 0.0266(19) 0.029(2) 0.0258(19) 0.0121(17) 0.0083(16) 0.0097(17)
C54 0.031(2) 0.036(2) 0.033(2) 0.0173(18) -0.0003(17) 0.0191(18)
C44 0.0262(19) 0.030(2) 0.0239(19) 0.0138(16) 0.0133(16) 0.0117(17)
C8 0.030(2) 0.024(2) 0.037(2) 0.0049(17) -0.0026(17) 0.0137(18)
C7 0.026(2) 0.026(2) 0.054(3) 0.0084(17) -0.0072(19) 0.011(2)
C25 0.024(2) 0.023(2) 0.040(2) 0.0024(17) -0.0052(17) 0.0049(18)
C27 0.043(2) 0.028(2) 0.033(2) 0.0064(19) 0.0107(18) 0.0074(19)
C21 0.038(2) 0.025(2) 0.042(2) 0.0031(18) 0.0053(19) 0.0131(19)
C52 0.0235(19) 0.033(2) 0.028(2) 0.0117(17) -0.0029(16) 0.0043(18)
C35 0.037(2) 0.030(2) 0.052(3) 0.0014(19) 0.015(2) 0.005(2)
C55 0.026(2) 0.034(2) 0.031(2) 0.0103(17) 0.0060(17) 0.0205(18)
C42 0.041(2) 0.021(2) 0.034(2) 0.0104(17) 0.0109(18) 0.0147(17)
C26 0.048(2) 0.027(2) 0.036(2) 0.008(2) 0.011(2) -0.0040(19)
C14 0.033(2) 0.033(2) 0.033(2) 0.0110(18) 0.0170(17) 0.0056(19)
C15 0.036(2) 0.044(3) 0.022(2) 0.0027(19) 0.0144(17) 0.0110(19)
C43 0.037(2) 0.036(2) 0.031(2) 0.0102(19) 0.0156(18) 0.0198(19)
C5 0.048(2) 0.024(2) 0.030(2) 0.0023(19) -0.0127(19) 0.0115(18)
C36 0.035(2) 0.030(2) 0.031(2) -0.0015(18) 0.0141(18) 0.0020(18)
C24 0.041(2) 0.021(2) 0.054(3) 0.0050(19) -0.004(2) 0.000(2)
C23 0.042(2) 0.020(2) 0.070(3) 0.0004(19) 0.003(2) 0.015(2)
C33 0.034(2) 0.048(3) 0.028(2) -0.003(2) 0.0091(18) -0.003(2)
C6 0.046(3) 0.025(2) 0.043(2) 0.0050(19) -0.021(2) 0.0145(19)
C34 0.039(2) 0.042(3) 0.039(3) 0.000(2) 0.018(2) -0.013(2)
C22 0.043(2) 0.035(3) 0.058(3) 0.001(2) 0.012(2) 0.024(2)
C62S 0.051(3) 0.046(3) 0.055(3) 0.003(2) 0.003(2) 0.015(2)
C57S 0.054(3) 0.059(3) 0.077(4) -0.013(3) 0.014(3) 0.014(3)
C60S 0.097(4) 0.060(4) 0.057(3) -0.009(3) 0.012(3) 0.013(3)
C61S 0.058(3) 0.055(3) 0.070(4) -0.012(3) 0.003(3) 0.007(3)
C59S 0.079(4) 0.081(4) 0.055(3) 0.003(3) -0.008(3) -0.002(3)
C63S 0.090(4) 0.072(4) 0.082(4) 0.006(3) -0.018(3) 0.023(3)
C58S 0.047(3) 0.103(5) 0.074(4) -0.019(3) -0.001(3) -0.012(4)
C66S 0.070(4) 0.055(4) 0.206(8) -0.011(4) -0.052(6) 0.075(5)
C64S 0.097(6) 0.054(4) 0.171(8) 0.005(4) -0.032(6) 0.056(5)
C65S 0.128(7) 0.051(4) 0.158(8) -0.004(4) -0.066(6) 0.052(5)
C67S 0.27(2) 0.059(9) 0.090(10) 0.039(11) 0.074(12) 0.022(8)

loop_
_atom_type_symbol
_atom_type_scat_dispersion_real
_atom_type_scat_dispersion_imag
_atom_type_scat_Cromer_Mann_a1
_atom_type_scat_Cromer_Mann_a2
_atom_type_scat_Cromer_Mann_a3
_atom_type_scat_Cromer_Mann_a4
_atom_type_scat_Cromer_Mann_b1
_atom_type_scat_Cromer_Mann_b2
_atom_type_scat_Cromer_Mann_b3
_atom_type_scat_Cromer_Mann_b4
_atom_type_scat_Cromer_Mann_c
_atom_type_scat_source
_atom_type_scat_dispersion_source
H 0.00000 0.00000 0.49300 0.32291 0.14019 0.04081 10.51090 26.12570 3.14236 57.79970 0.0030380000826 'International Tables Volume C Table 6.1.1.4 (pp. 500-502)' 'Henke, Gullikson and Davis, At. Data and Nucl. Data Tables, 1993, 54, 2'
C 0.00347 0.00161 2.31000 1.02000 1.58860 0.86500 20.84390 10.20750 0.56870 51.65120 0.215599998832 'International Tables Volume C Table 6.1.1.4 (pp. 500-502)' 'Henke, Gullikson and Davis, At. Data and Nucl. Data Tables, 1993, 54, 2'
O 0.01158 0.00611 3.04850 2.28680 1.54630 0.86700 13.27710 5.70110 0.32390 32.90890 0.250800013542 'International Tables Volume C Table 6.1.1.4 (pp. 500-502)' 'Henke, Gullikson and Davis, At. Data and Nucl. Data Tables, 1993, 54, 2'
Th -6.65024 8.81044 35.56450 23.42190 12.74730 4.80703 0.56336 3.46204 17.83090 99.17220 13.4314002991 'International Tables Volume C Table 6.1.1.4 (pp. 500-502)' 'Henke, Gullikson and Davis, At. Data and Nucl. Data Tables, 1993, 54, 2'
N 0.00653 0.00323 12.21260 3.13220 2.01250 1.16630 0.00570 9.89330 28.99750 0.58260 -11.5290002823 'International Tables Volume C Table 6.1.1.4 (pp. 500-502)' 'Henke, Gullikson and Davis, At. Data and Nucl. Data Tables, 1993, 54, 2'

loop_
_geom_angle_atom_site_label_1
_geom_angle_atom_site_label_2
_geom_angle_atom_site_label_3
_geom_angle
_geom_angle_site_symmetry_3
O1 Th1 O3 135.38(8) .
N3 Th1 O3 67.17(8) .
N3 Th1 O1 75.32(8) .
N2 Th1 O3 75.53(8) .
N2 Th1 O1 110.25(7) .
N2 Th1 N3 125.53(8) .
N4 Th1 O3 104.70(7) .
N4 Th1 O1 76.17(7) .
N4 Th1 N3 61.63(8) .
N4 Th1 N2 170.91(8) .
O4 Th1 O3 84.21(8) .
O4 Th1 O1 132.68(7) .
O4 Th1 N3 110.41(8) .
O4 Th1 N2 103.46(8) .
O4 Th1 N4 67.67(8) .
N1 Th1 O3 78.26(7) .
N1 Th1 O1 68.14(7) .
N1 Th1 N3 73.04(8) .
N1 Th1 N2 61.31(8) .
N1 Th1 N4 127.77(8) .
N1 Th1 O4 159.13(8) .
O2 Th1 O3 134.38(8) .
O2 Th1 O1 83.68(8) .
O2 Th1 N3 158.16(8) .
O2 Th1 N2 67.45(8) .
O2 Th1 N4 107.82(8) .
O2 Th1 O4 79.59(8) .
O2 Th1 N1 104.80(8) .
C29 O3 Th1 140.24(19) .
C1 O1 Th1 145.04(19) .
C40 N3 Th1 113.27(19) .
C39 N3 Th1 128.5(2) .
C39 N3 C40 118.1(3) .
C18 N2 Th1 130.3(2) .
C17 N2 Th1 112.12(19) .
C17 N2 C18 117.5(3) .
C45 N4 Th1 112.71(18) .
C46 N4 Th1 130.1(2) .
C46 N4 C45 117.2(3) .
C56 O4 Th1 143.8(2) .
C11 N1 Th1 129.4(2) .
C12 N1 Th1 112.68(18) .
C12 N1 C11 117.9(3) .
C28 O2 Th1 143.8(2) .
C40 C45 N4 116.7(3) .
C44 C45 N4 124.1(3) .
C44 C45 C40 119.1(3) .
C45 C40 N3 116.8(3) .
C41 C40 N3 124.2(3) .
C41 C40 C45 119.0(3) .
C18 C19 C28 120.4(3) .
C20 C19 C28 120.6(3) .
C20 C19 C18 118.5(3) .
C10 C11 N1 127.5(3) .
C54 C53 C48 118.7(3) .
C52 C53 C48 120.0(3) .
C52 C53 C54 121.2(3) .
C19 C28 O2 122.6(3) .
C27 C28 O2 119.1(3) .
C27 C28 C19 118.2(3) .
C17 C12 N1 116.6(3) .
C13 C12 N1 124.3(3) .
C13 C12 C17 119.0(3) .
C19 C18 N2 128.8(3) .
C4 C9 C10 118.9(3) .
C8 C9 C10 124.3(3) .
C8 C9 C4 116.8(3) .
C15 C16 C17 119.0(3) .
C9 C10 C11 118.6(3) .
C1 C10 C11 121.3(3) .
C1 C10 C9 119.6(3) .
C12 C17 N2 116.7(3) .
C16 C17 N2 122.6(3) .
C16 C17 C12 120.7(3) .
C10 C1 O1 122.3(3) .
C2 C1 O1 118.2(3) .
C2 C1 C10 119.4(3) .
C3 C4 C9 119.2(3) .
C5 C4 C9 119.9(3) .
C5 C4 C3 120.9(3) .
C49 C48 C53 117.3(3) .
C47 C48 C53 119.4(3) .
C47 C48 C49 123.2(3) .
C30 C29 O3 117.9(3) .
C38 C29 O3 122.9(3) .
C38 C29 C30 119.2(3) .
C25 C20 C19 118.8(3) .
C21 C20 C19 123.4(3) .
C21 C20 C25 117.7(3) .
C38 C39 N3 126.7(3) .
C38 C37 C32 119.1(3) .
C36 C37 C32 117.1(3) .
C36 C37 C38 123.8(3) .
C47 C46 N4 127.3(3) .
C42 C41 C40 121.1(3) .
C47 C56 O4 122.0(3) .
C55 C56 O4 117.6(3) .
C55 C56 C47 120.4(3) .
C32 C31 C30 121.8(3) .
C50 C49 C48 120.9(3) .
C3 C2 C1 121.1(3) .
C46 C47 C48 119.0(3) .
C56 C47 C48 118.9(3) .
C56 C47 C46 121.9(3) .
C31 C30 C29 121.0(3) .
C51 C50 C49 121.5(3) .
C52 C51 C50 118.8(3) .
C31 C32 C37 118.8(3) .
C33 C32 C37 120.2(4) .
C33 C32 C31 121.0(3) .
C2 C3 C4 121.7(3) .
C39 C38 C29 120.3(3) .
C37 C38 C29 119.9(3) .
C37 C38 C39 119.3(3) .
C14 C13 C12 119.8(3) .
C55 C54 C53 122.2(3) .
C43 C44 C45 121.4(3) .
C7 C8 C9 121.4(3) .
C6 C7 C8 120.6(4) .
C26 C25 C20 118.4(3) .
C24 C25 C20 119.1(4) .
C24 C25 C26 122.5(4) .
C26 C27 C28 121.0(4) .
C22 C21 C20 121.2(4) .
C51 C52 C53 121.3(3) .
C34 C35 C36 119.7(4) .
C54 C55 C56 120.3(3) .
C43 C42 C41 119.6(3) .
C27 C26 C25 122.5(3) .
C15 C14 C13 120.6(3) .
C14 C15 C16 120.8(3) .
C42 C43 C44 119.8(3) .
C6 C5 C4 121.0(3) .
C35 C36 C37 121.9(4) .
C23 C24 C25 121.4(4) .
C22 C23 C24 119.3(4) .
C34 C33 C32 120.8(4) .
C5 C6 C7 120.3(3) .
C33 C34 C35 120.2(4) .
C23 C22 C21 121.3(4) .
C61S C62S C57S 116.6(4) .
C63S C62S C57S 121.5(4) .
C63S C62S C61S 121.8(4) .
C58S C57S C62S 122.7(5) .
C59S C60S C61S 120.1(5) .
C60S C61S C62S 121.6(4) .
C58S C59S C60S 119.3(5) .
C59S C58S C57S 119.5(5) .
C65S C66S C64S 122.5(7) 2_577
C65S C64S C66S 117.8(8) 2_577
C67S C64S C66S 123.2(11) 2_577
C67S C64S C65S 118.9(12) .
C64S C65S C66S 119.6(7) .

loop_
_geom_bond_atom_site_label_1
_geom_bond_atom_site_label_2
_geom_bond_distance
_geom_bond_site_symmetry_2
Th1 O3 2.281(2) .
Th1 O1 2.255(2) .
Th1 N3 2.627(3) .
Th1 N2 2.608(3) .
Th1 N4 2.630(2) .
Th1 O4 2.289(2) .
Th1 N1 2.643(2) .
Th1 O2 2.327(2) .
O3 C29 1.311(4) .
O1 C1 1.309(4) .
N3 C40 1.416(4) .
N3 C39 1.306(4) .
N2 C18 1.293(4) .
N2 C17 1.434(4) .
N4 C45 1.434(4) .
N4 C46 1.293(4) .
O4 C56 1.320(4) .
N1 C11 1.299(4) .
N1 C12 1.424(4) .
O2 C28 1.311(4) .
C45 C40 1.409(4) .
C45 C44 1.380(4) .
C40 C41 1.396(4) .
C19 C28 1.404(4) .
C19 C18 1.427(4) .
C19 C20 1.452(4) .
C11 C10 1.452(4) .
C53 C48 1.414(4) .
C53 C54 1.424(4) .
C53 C52 1.418(4) .
C28 C27 1.426(5) .
C12 C17 1.394(4) .
C12 C13 1.397(4) .
C9 C10 1.448(4) .
C9 C4 1.418(4) .
C9 C8 1.420(4) .
C16 C17 1.395(4) .
C16 C15 1.381(4) .
C10 C1 1.404(4) .
C1 C2 1.420(4) .
C4 C3 1.414(5) .
C4 C5 1.418(4) .
C48 C49 1.421(4) .
C48 C47 1.461(4) .
C29 C30 1.429(4) .
C29 C38 1.400(4) .
C20 C25 1.415(5) .
C20 C21 1.400(5) .
C39 C38 1.442(4) .
C37 C32 1.421(4) .
C37 C38 1.451(4) .
C37 C36 1.400(5) .
C46 C47 1.442(4) .
C41 C42 1.382(4) .
C56 C47 1.393(4) .
C56 C55 1.430(4) .
C31 C30 1.357(5) .
C31 C32 1.418(5) .
C49 C50 1.373(4) .
C2 C3 1.351(4) .
C50 C51 1.400(5) .
C51 C52 1.364(5) .
C32 C33 1.405(5) .
C13 C14 1.384(4) .
C54 C55 1.350(4) .
C44 C43 1.383(4) .
C8 C7 1.372(4) .
C7 C6 1.389(5) .
C25 C26 1.415(5) .
C25 C24 1.411(5) .
C27 C26 1.357(5) .
C21 C22 1.372(5) .
C35 C36 1.384(5) .
C35 C34 1.398(5) .
C42 C43 1.389(5) .
C14 C15 1.373(5) .
C5 C6 1.345(5) .
C24 C23 1.364(5) .
C23 C22 1.374(5) .
C33 C34 1.360(5) .
C62S C57S 1.381(6) .
C62S C61S 1.370(6) .
C62S C63S 1.498(6) .
C57S C58S 1.347(6) .
C60S C61S 1.378(6) .
C60S C59S 1.356(6) .
C59S C58S 1.386(7) .
C66S C64S 1.374(9) 2_577
C66S C65S 1.433(9) .
C64S C65S 1.339(9) .
C64S C67S 1.377(12) .
